data_7119539
loop_
_publ_author_name
'Tso, Ken Chi-Hang'
'Chan, Sharon Lai-Fung'
'Huang, Jie-Sheng'
'Che, Chi-Ming'

_publ_section_title
;
 Wheel-to-rhomboid isomerization as well as nitrene transfer catalysis of
 ruthenium-thiolate wheels.
;
_journal_issue 16
_journal_name_full 'Chemical communications (Cambridge, England)'
_journal_page_first 2419
_journal_page_last 2422
_journal_paper_doi 10.1039/c6cc09903c
_journal_volume 53
_journal_year 2017
_chemical_formula_sum 'C100 H150 O16 Os8 S16'
_chemical_formula_weight 3642.76
_chemical_name_systematic
; 
 ? 
;
_space_group_IT_number 2
_symmetry_space_group_name_Hall '-P 1'
_symmetry_space_group_name_H-M 'P -1'
_atom_sites_solution_hydrogens geom
_atom_sites_solution_primary direct
_atom_sites_solution_secondary difmap
_audit_creation_method SHELXL-97
_audit_update_record
;
2016-12-13 deposited with the CCDC.
2017-01-16 downloaded from the CCDC.
;
_cell_angle_alpha 72.157(4)
_cell_angle_beta 88.111(5)
_cell_angle_gamma 73.892(5)
_cell_formula_units_Z 2
_cell_length_a 15.4686(19)
_cell_length_b 17.485(2)
_cell_length_c 19.258(2)
_cell_measurement_temperature 173(2)
_cell_volume 4755.8(10)
_computing_structure_refinement 'SHELXL-97 (Sheldrick, 1997)'
_computing_structure_solution 'SHELXS-97 (Sheldrick, 1990)'
_diffrn_ambient_temperature 173(2)
_diffrn_measured_fraction_theta_full 0.899
_diffrn_measured_fraction_theta_max 0.899
_diffrn_radiation_monochromator graphite
_diffrn_radiation_source 'fine-focus sealed tube'
_diffrn_radiation_type CuK\a
_diffrn_radiation_wavelength 1.54178
_diffrn_reflns_av_R_equivalents 0.0403
_diffrn_reflns_av_sigmaI/netI 0.0468
_diffrn_reflns_limit_h_max 17
_diffrn_reflns_limit_h_min -16
_diffrn_reflns_limit_k_max 20
_diffrn_reflns_limit_k_min -17
_diffrn_reflns_limit_l_max 21
_diffrn_reflns_limit_l_min -21
_diffrn_reflns_number 35248
_diffrn_reflns_theta_full 66.13
_diffrn_reflns_theta_max 66.13
_diffrn_reflns_theta_min 2.41
_exptl_absorpt_coefficient_mu 23.443
_exptl_crystal_density_diffrn 2.544
_exptl_crystal_density_method 'not measured'
_exptl_crystal_F_000 3484
_refine_diff_density_max 3.010
_refine_diff_density_min -1.311
_refine_diff_density_rms 0.197
_refine_ls_extinction_method none
_refine_ls_goodness_of_fit_ref 1.001
_refine_ls_hydrogen_treatment mixed
_refine_ls_matrix_type full
_refine_ls_number_parameters 545
_refine_ls_number_reflns 14963
_refine_ls_number_restraints 0
_refine_ls_restrained_S_all 1.001
_refine_ls_R_factor_all 0.0547
_refine_ls_R_factor_gt 0.0483
_refine_ls_shift/su_max 0.048
_refine_ls_shift/su_mean 0.001
_refine_ls_structure_factor_coef Fsqd
_refine_ls_weighting_details 'calc w=1/[\s^2^(Fo^2^)+(0.0823P)^2^+39.8816P] where P=(Fo^2^+2Fc^2^)/3'
_refine_ls_weighting_scheme calc
_refine_ls_wR_factor_gt 0.1318
_refine_ls_wR_factor_ref 0.1397
_reflns_number_gt 13292
_reflns_number_total 14963
_reflns_threshold_expression >2sigma(I)
_cod_data_source_file c6cc09903c2.cif
_cod_data_source_block osmium8
_cod_depositor_comments 'Adding full bibliography for 7119539--7119540.cif.'
_cod_original_cell_volume 4755.9(10)
_cod_database_code 7119539

loop_
_symmetry_equiv_pos_as_xyz
'x, y, z'
'-x, -y, -z'

loop_
_atom_site_label
_atom_site_type_symbol
_atom_site_fract_x
_atom_site_fract_y
_atom_site_fract_z
_atom_site_U_iso_or_equiv
_atom_site_adp_type
_atom_site_occupancy
_atom_site_symmetry_multiplicity
_atom_site_calc_flag
_atom_site_refinement_flags
Os1 Os -0.53919(2) 0.818443(18) 0.768378(15) 0.02260(10) Uani 1 1 d .
Os2 Os -0.47166(2) 0.708238(18) 0.653284(15) 0.02164(10) Uani 1 1 d .
Os3 Os -0.30293(2) 0.777163(18) 0.476310(16) 0.02359(10) Uani 1 1 d .
Os4 Os -0.30194(2) 0.931154(18) 0.322883(16) 0.02499(10) Uani 1 1 d .
S1 S -0.40635(11) 0.80192(10) 0.69264(9) 0.0234(4) Uani 1 1 d .
S3 S -0.52461(12) 0.67482(10) 0.77577(9) 0.0246(4) Uani 1 1 d .
S4 S -0.55264(12) 0.96626(10) 0.71657(9) 0.0246(4) Uani 1 1 d .
S2 S -0.60222(11) 0.83278(10) 0.64754(9) 0.0224(3) Uani 1 1 d .
S5 S -0.44834(11) 0.78259(10) 0.52851(9) 0.0228(4) Uani 1 1 d .
S6 S -0.34877(12) 0.93271(10) 0.44745(9) 0.0241(4) Uani 1 1 d .
S7 S -0.18461(13) 0.81879(11) 0.40216(11) 0.0343(4) Uani 1 1 d .
S8 S -0.38948(12) 0.82924(10) 0.35838(9) 0.0266(4) Uani 1 1 d .
O1O O -0.7054(4) 0.8577(4) 0.8514(3) 0.0413(14) Uiso 1 1 d .
O2O O -0.4292(4) 0.7840(4) 0.9078(4) 0.0440(15) Uiso 1 1 d .
O3O O -0.3028(4) 0.5705(4) 0.6564(3) 0.0414(14) Uiso 1 1 d .
O4O O -0.5854(4) 0.6072(4) 0.6181(3) 0.0440(14) Uiso 1 1 d .
O5O O -0.2011(4) 0.7457(3) 0.6187(3) 0.0336(12) Uiso 1 1 d .
O6O O -0.2373(4) 0.5913(4) 0.4944(3) 0.0395(13) Uiso 1 1 d .
O7O O -0.1885(4) 1.0519(4) 0.2933(3) 0.0379(13) Uiso 1 1 d .
O8O O -0.2625(5) 0.9127(4) 0.1721(4) 0.0519(16) Uiso 1 1 d .
C1O C -0.6441(5) 0.8389(5) 0.8198(4) 0.0275(16) Uiso 1 1 d .
C2O C -0.4693(5) 0.7978(5) 0.8546(4) 0.0310(17) Uiso 1 1 d .
C3O C -0.3671(5) 0.6225(4) 0.6574(4) 0.0243(15) Uiso 1 1 d .
C4O C -0.5418(5) 0.6462(5) 0.6279(4) 0.0250(15) Uiso 1 1 d .
C5O C -0.2397(5) 0.7575(5) 0.5664(4) 0.0286(16) Uiso 1 1 d .
C6O C -0.2645(5) 0.6625(5) 0.4867(4) 0.0278(16) Uiso 1 1 d .
C7O C -0.2331(5) 1.0077(5) 0.3057(4) 0.0245(15) Uiso 1 1 d .
C8O C -0.2775(5) 0.9197(5) 0.2301(4) 0.0318(17) Uiso 1 1 d .
C1 C -0.3122(5) 0.7551(5) 0.7583(4) 0.0291(16) Uiso 1 1 d .
C2 C -0.2787(6) 0.8118(6) 0.7795(5) 0.0381(19) Uiso 1 1 d .
C3 C -0.2099(6) 0.7831(6) 0.8322(5) 0.042(2) Uiso 1 1 d .
C4 C -0.1719(6) 0.6970(6) 0.8677(5) 0.041(2) Uiso 1 1 d .
C5 C -0.2054(6) 0.6425(5) 0.8436(4) 0.0339(18) Uiso 1 1 d .
C6 C -0.2727(5) 0.6702(5) 0.7907(4) 0.0322(17) Uiso 1 1 d .
C7 C -0.0963(7) 0.6652(6) 0.9274(5) 0.047(2) Uiso 1 1 d .
C8 C -0.1008(10) 0.7273(10) 0.9694(8) 0.081(4) Uiso 1 1 d .
C9 C -0.1098(10) 0.5847(10) 0.9880(9) 0.082(4) Uiso 1 1 d .
C10 C -0.0081(10) 0.6448(9) 0.8934(8) 0.079(4) Uiso 1 1 d .
C11 C -0.7009(5) 0.7970(5) 0.6482(4) 0.0264(15) Uiso 1 1 d .
C12 C -0.7368(6) 0.8089(5) 0.5790(4) 0.0335(17) Uiso 1 1 d .
C13 C -0.8063(6) 0.7767(5) 0.5732(5) 0.0360(18) Uiso 1 1 d .
C14 C -0.8428(6) 0.7324(5) 0.6351(5) 0.0343(18) Uiso 1 1 d .
C15 C -0.8073(6) 0.7236(5) 0.7038(5) 0.0371(19) Uiso 1 1 d .
C16 C -0.7365(5) 0.7557(5) 0.7102(4) 0.0307(17) Uiso 1 1 d .
C17 C -0.9146(6) 0.6886(6) 0.6273(5) 0.040(2) Uiso 1 1 d .
C18 C -0.9673(7) 0.6722(7) 0.6961(6) 0.051(2) Uiso 1 1 d .
C19 C -0.8642(8) 0.6058(8) 0.6130(7) 0.063(3) Uiso 1 1 d .
C20 C -0.9825(8) 0.7435(7) 0.5627(6) 0.056(3) Uiso 1 1 d .
C21 C -0.4471(5) 0.5898(5) 0.8416(4) 0.0248(15) Uiso 1 1 d .
C22 C -0.4384(5) 0.5876(5) 0.9134(4) 0.0310(17) Uiso 1 1 d .
C23 C -0.3853(6) 0.5146(5) 0.9635(5) 0.0340(18) Uiso 1 1 d .
C24 C -0.3390(5) 0.4448(5) 0.9433(4) 0.0284(16) Uiso 1 1 d .
C25 C -0.3505(5) 0.4490(5) 0.8708(4) 0.0294(16) Uiso 1 1 d .
C26 C -0.4029(5) 0.5195(5) 0.8203(4) 0.0293(16) Uiso 1 1 d .
C27 C -0.2776(5) 0.3656(5) 0.9961(4) 0.0307(17) Uiso 1 1 d .
C28 C -0.2818(7) 0.3653(6) 1.0759(6) 0.048(2) Uiso 1 1 d .
C29 C -0.3062(7) 0.2881(7) 0.9923(6) 0.051(2) Uiso 1 1 d .
C30 C -0.1810(8) 0.3550(7) 0.9731(6) 0.059(3) Uiso 1 1 d .
C31 C -0.4949(5) 0.9961(5) 0.7774(4) 0.0301(16) Uiso 1 1 d .
C32 C -0.4255(5) 1.0319(5) 0.7502(4) 0.0281(16) Uiso 1 1 d .
C33 C -0.3748(6) 1.0523(6) 0.7955(5) 0.0389(19) Uiso 1 1 d .
C34 C -0.3884(6) 1.0375(5) 0.8700(5) 0.0375(19) Uiso 1 1 d .
C35 C -0.4588(7) 1.0034(7) 0.8963(6) 0.050(2) Uiso 1 1 d .
C36 C -0.5113(6) 0.9841(6) 0.8511(5) 0.044(2) Uiso 1 1 d .
C37 C -0.3293(7) 1.0544(7) 0.9224(6) 0.053(2) Uiso 1 1 d .
C38 C -0.3891(12) 1.1113(11) 0.9634(10) 0.095(5) Uiso 1 1 d .
C39 C -0.2668(11) 1.1080(11) 0.8826(9) 0.092(4) Uiso 1 1 d .
C40 C -0.2876(14) 0.9728(14) 0.9810(12) 0.119(6) Uiso 1 1 d .
C41 C -0.5092(5) 0.7457(5) 0.4750(4) 0.0266(15) Uiso 1 1 d .
C42 C -0.5875(5) 0.8010(5) 0.4374(4) 0.0291(16) Uiso 1 1 d .
C43 C -0.6417(5) 0.7744(5) 0.3997(4) 0.0311(17) Uiso 1 1 d .
C44 C -0.6187(5) 0.6918(5) 0.3970(4) 0.0322(17) Uiso 1 1 d .
C45 C -0.5384(6) 0.6380(5) 0.4328(5) 0.0368(18) Uiso 1 1 d .
C46 C -0.4838(5) 0.6630(5) 0.4712(4) 0.0294(16) Uiso 1 1 d .
C47 C -0.6797(6) 0.6599(6) 0.3574(5) 0.0393(19) Uiso 1 1 d .
C48 C -0.7655(8) 0.7277(8) 0.3220(7) 0.064(3) Uiso 1 1 d .
C49 C -0.7084(8) 0.5892(8) 0.4177(7) 0.062(3) Uiso 1 1 d .
C50 C -0.6282(8) 0.6239(7) 0.3018(6) 0.059(3) Uiso 1 1 d .
C51 C -0.2732(5) 0.9569(5) 0.5015(4) 0.0258(15) Uiso 1 1 d .
C52 C -0.1880(5) 0.9636(5) 0.4820(4) 0.0320(17) Uiso 1 1 d .
C53 C -0.1344(6) 0.9797(5) 0.5290(5) 0.0356(18) Uiso 1 1 d .
C54 C -0.1622(5) 0.9879(5) 0.5965(4) 0.0290(16) Uiso 1 1 d .
C55 C -0.2496(5) 0.9840(5) 0.6139(4) 0.0316(17) Uiso 1 1 d .
C56 C -0.3041(5) 0.9686(5) 0.5678(4) 0.0330(17) Uiso 1 1 d .
C57 C -0.0969(6) 0.9985(5) 0.6494(5) 0.0362(18) Uiso 1 1 d .
C58 C -0.0172(7) 0.9196(7) 0.6713(6) 0.055(3) Uiso 1 1 d .
C59 C -0.0644(7) 1.0765(7) 0.6120(6) 0.051(2) Uiso 1 1 d .
C60 C -0.1411(6) 1.0102(6) 0.7189(5) 0.0400(19) Uiso 1 1 d .
C61 C -0.1183(6) 0.7422(6) 0.3640(5) 0.045(2) Uiso 1 1 d .
C62 C -0.0857(11) 0.7669(10) 0.3002(9) 0.033(3) Uiso 0.50 1 d P
C62' C -0.1586(12) 0.7280(11) 0.2923(10) 0.040(4) Uiso 0.50 1 d P
C63' C -0.1062(11) 0.6646(10) 0.2667(9) 0.034(4) Uiso 0.50 1 d P
C63 C -0.0305(11) 0.7060(10) 0.2716(9) 0.032(3) Uiso 0.50 1 d P
C64 C -0.0045(7) 0.6220(7) 0.3065(6) 0.053(2) Uiso 1 1 d .
C65 C -0.0159(10) 0.6025(9) 0.3870(8) 0.079(4) Uiso 1 1 d .
C65' C 0.0152(13) 0.6410(12) 0.3528(11) 0.045(4) Uiso 0.50 1 d P
C66 C -0.0724(9) 0.6625(9) 0.4154(8) 0.023(3) Uiso 0.50 1 d P
C66' C -0.0416(13) 0.6974(12) 0.3862(10) 0.042(4) Uiso 0.50 1 d P
C67 C 0.0527(7) 0.5560(7) 0.2732(6) 0.049(2) Uiso 1 1 d .
C68 C -0.0025(9) 0.5419(8) 0.2172(7) 0.071(3) Uiso 1 1 d .
C69 C 0.1329(7) 0.5851(6) 0.2368(6) 0.049(2) Uiso 1 1 d .
C70 C 0.0915(7) 0.4723(6) 0.3341(6) 0.049(2) Uiso 1 1 d .
C71 C -0.3726(5) 0.7601(5) 0.3033(4) 0.0327(17) Uiso 1 1 d .
C72 C -0.3604(10) 0.6747(9) 0.3290(8) 0.026(3) Uiso 0.50 1 d P
C72' C -0.2850(11) 0.6968(10) 0.3090(9) 0.032(3) Uiso 0.50 1 d P
C73 C -0.3575(12) 0.6270(11) 0.2834(10) 0.038(4) Uiso 0.50 1 d P
C73' C -0.2757(12) 0.6459(11) 0.2655(9) 0.037(4) Uiso 0.50 1 d P
C74 C -0.3635(7) 0.6569(7) 0.2131(6) 0.055(3) Uiso 1 1 d .
C75 C -0.3979(11) 0.7465(10) 0.1800(9) 0.031(3) Uiso 0.50 1 d P
C75' C -0.4265(14) 0.7166(13) 0.2188(12) 0.049(5) Uiso 0.50 1 d P
C76 C -0.4036(10) 0.7983(9) 0.2247(8) 0.028(3) Uiso 0.50 1 d P
C76' C -0.4358(14) 0.7662(13) 0.2637(11) 0.050(5) Uiso 0.50 1 d P
C77 C -0.3580(9) 0.6043(9) 0.1617(8) 0.074(3) Uiso 1 1 d .
C78 C -0.353(2) 0.655(2) 0.0886(19) 0.184(12) Uiso 1 1 d .
C79 C -0.3821(12) 0.5251(11) 0.1998(10) 0.100(5) Uiso 1 1 d .
C80 C -0.2455(15) 0.5520(14) 0.1615(12) 0.119(6) Uiso 1 1 d .
C100 C 0.0680(11) 0.8904(10) 0.8775(9) 0.087(4) Uiso 1 1 d .
C200 C 0.0828(17) 0.9690(16) 0.8717(14) 0.137(8) Uiso 1 1 d .
C300 C 0.0157(13) 1.0308(12) 0.8904(10) 0.103(5) Uiso 1 1 d .
C400 C 0.034(2) 1.1170(19) 0.8842(17) 0.161(10) Uiso 1 1 d .
C500 C -0.0359(19) 1.1747(18) 0.9089(16) 0.157(9) Uiso 1 1 d .

loop_
_atom_site_aniso_label
_atom_site_aniso_U_11
_atom_site_aniso_U_22
_atom_site_aniso_U_33
_atom_site_aniso_U_23
_atom_site_aniso_U_13
_atom_site_aniso_U_12
Os1 0.02899(18) 0.01733(16) 0.01707(16) -0.00249(12) 0.00068(12) -0.00266(12)
Os2 0.02739(18) 0.01541(16) 0.01772(16) -0.00231(11) -0.00045(12) -0.00200(12)
Os3 0.02672(18) 0.01463(16) 0.02343(17) -0.00299(12) 0.00283(12) 0.00027(12)
Os4 0.03217(19) 0.01581(16) 0.02346(17) -0.00533(12) 0.00818(13) -0.00278(13)
S1 0.0246(8) 0.0181(8) 0.0222(8) -0.0030(6) -0.0016(6) -0.0011(6)
S3 0.0294(9) 0.0183(8) 0.0199(8) -0.0011(6) -0.0002(7) -0.0018(7)
S4 0.0335(9) 0.0197(8) 0.0198(8) -0.0064(6) 0.0047(7) -0.0064(7)
S2 0.0268(8) 0.0173(8) 0.0192(8) -0.0017(6) 0.0009(6) -0.0043(6)
S5 0.0268(8) 0.0173(8) 0.0194(8) -0.0033(6) 0.0005(6) -0.0010(6)
S6 0.0286(9) 0.0144(8) 0.0246(8) -0.0036(6) 0.0040(7) -0.0016(6)
S7 0.0310(10) 0.0194(9) 0.0422(11) -0.0032(8) 0.0112(8) 0.0009(7)
S8 0.0349(9) 0.0176(8) 0.0234(8) -0.0051(6) 0.0064(7) -0.0031(7)

loop_
_atom_type_symbol
_atom_type_description
_atom_type_scat_dispersion_real
_atom_type_scat_dispersion_imag
_atom_type_scat_source
C C 0.0181 0.0091 'International Tables Vol C Tables 4.2.6.8 and 6.1.1.4'
H H 0.0000 0.0000 'International Tables Vol C Tables 4.2.6.8 and 6.1.1.4'
O O 0.0492 0.0322 'International Tables Vol C Tables 4.2.6.8 and 6.1.1.4'
S S 0.3331 0.5567 'International Tables Vol C Tables 4.2.6.8 and 6.1.1.4'
Os Os -4.9801 6.2216 'International Tables Vol C Tables 4.2.6.8 and 6.1.1.4'

loop_
_geom_angle_atom_site_label_1
_geom_angle_atom_site_label_2
_geom_angle_atom_site_label_3
_geom_angle
_geom_angle_site_symmetry_1
_geom_angle_site_symmetry_3
C1O Os1 C2O 89.2(3) . .
C1O Os1 S3 99.1(2) . .
C2O Os1 S3 98.3(2) . .
C1O Os1 S4 92.4(2) . .
C2O Os1 S4 98.0(2) . .
S3 Os1 S4 160.10(6) . .
C1O Os1 S2 101.5(2) . .
C2O Os1 S2 168.9(2) . .
S3 Os1 S2 77.47(6) . .
S4 Os1 S2 84.35(6) . .
C1O Os1 S1 175.4(2) . .
C2O Os1 S1 93.8(2) . .
S3 Os1 S1 83.88(6) . .
S4 Os1 S1 83.82(6) . .
S2 Os1 S1 75.60(6) . .
C3O Os2 C4O 90.6(3) . .
C3O Os2 S3 104.9(2) . .
C4O Os2 S3 89.7(2) . .
C3O Os2 S5 91.4(2) . .
C4O Os2 S5 95.5(2) . .
S3 Os2 S5 162.82(6) . .
C3O Os2 S1 99.0(2) . .
C4O Os2 S1 169.8(2) . .
S3 Os2 S1 84.46(6) . .
S5 Os2 S1 87.82(6) . .
C3O Os2 S2 174.2(2) . .
C4O Os2 S2 95.0(2) . .
S3 Os2 S2 76.72(5) . .
S5 Os2 S2 86.51(5) . .
S1 Os2 S2 75.53(6) . .
C6O Os3 C5O 90.5(3) . .
C6O Os3 S7 98.2(2) . .
C5O Os3 S7 93.9(2) . .
C6O Os3 S5 98.4(2) . .
C5O Os3 S5 95.0(2) . .
S7 Os3 S5 161.00(6) . .
C6O Os3 S8 99.8(2) . .
C5O Os3 S8 169.7(2) . .
S7 Os3 S8 83.54(7) . .
S5 Os3 S8 84.69(6) . .
C6O Os3 S6 173.3(2) . .
C5O Os3 S6 94.1(2) . .
S7 Os3 S6 76.61(6) . .
S5 Os3 S6 86.04(6) . .
S8 Os3 S6 75.57(6) . .
C8O Os4 C7O 89.6(3) . .
C8O Os4 S7 103.6(2) . .
C7O Os4 S7 93.1(2) . .
C8O Os4 S4 94.4(2) . 2_476
C7O Os4 S4 96.8(2) . 2_476
S7 Os4 S4 159.48(6) . 2_476
C8O Os4 S8 95.8(3) . .
C7O Os4 S8 174.2(2) . .
S7 Os4 S8 83.65(7) . .
S4 Os4 S8 84.77(6) 2_476 .
C8O Os4 S6 171.6(3) . .
C7O Os4 S6 98.8(2) . .
S7 Os4 S6 76.76(6) . .
S4 Os4 S6 84.01(6) 2_476 .
S8 Os4 S6 75.83(6) . .
C1 S1 Os2 117.7(3) . .
C1 S1 Os1 103.9(3) . .
Os2 S1 Os1 84.78(6) . .
C21 S3 Os1 121.0(3) . .
C21 S3 Os2 114.2(2) . .
Os1 S3 Os2 86.81(6) . .
C31 S4 Os1 108.2(3) . .
C31 S4 Os4 109.4(3) . 2_476
Os1 S4 Os4 121.57(8) . 2_476
C11 S2 Os1 115.7(2) . .
C11 S2 Os2 105.2(2) . .
Os1 S2 Os2 84.05(5) . .
C41 S5 Os3 106.3(2) . .
C41 S5 Os2 103.7(2) . .
Os3 S5 Os2 125.17(7) . .
C51 S6 Os4 116.1(2) . .
C51 S6 Os3 106.6(2) . .
Os4 S6 Os3 83.96(5) . .
C61 S7 Os3 114.8(3) . .
C61 S7 Os4 117.0(3) . .
Os3 S7 Os4 87.19(6) . .
C71 S8 Os4 113.8(3) . .
C71 S8 Os3 117.5(3) . .
Os4 S8 Os3 85.62(6) . .
O1O C1O Os1 173.5(7) . .
O2O C2O Os1 177.6(7) . .
O3O C3O Os2 176.8(7) . .
O4O C4O Os2 174.9(7) . .
O5O C5O Os3 178.7(7) . .
O6O C6O Os3 177.1(7) . .
O7O C7O Os4 176.4(7) . .
O8O C8O Os4 179.8(10) . .
C6 C1 C2 118.5(8) . .
C6 C1 S1 126.4(6) . .
C2 C1 S1 115.1(6) . .
C3 C2 C1 120.2(8) . .
C2 C3 C4 121.8(9) . .
C5 C4 C3 116.1(8) . .
C5 C4 C7 122.1(8) . .
C3 C4 C7 121.7(9) . .
C6 C5 C4 122.5(8) . .
C5 C6 C1 120.8(8) . .
C10 C7 C8 112.3(10) . .
C10 C7 C4 108.6(9) . .
C8 C7 C4 112.2(9) . .
C10 C7 C9 110.9(10) . .
C8 C7 C9 103.6(10) . .
C4 C7 C9 109.1(9) . .
C16 C11 C12 120.8(7) . .
C16 C11 S2 124.8(6) . .
C12 C11 S2 114.2(6) . .
C13 C12 C11 119.0(8) . .
C12 C13 C14 121.8(8) . .
C15 C14 C13 117.9(8) . .
C15 C14 C17 121.1(7) . .
C13 C14 C17 120.8(8) . .
C16 C15 C14 120.7(8) . .
C11 C16 C15 119.7(8) . .
C18 C17 C20 107.7(8) . .
C18 C17 C19 110.9(8) . .
C20 C17 C19 109.4(9) . .
C18 C17 C14 111.0(8) . .
C20 C17 C14 110.7(8) . .
C19 C17 C14 107.1(8) . .
C22 C21 C26 119.9(7) . .
C22 C21 S3 122.2(6) . .
C26 C21 S3 117.4(6) . .
C21 C22 C23 118.7(7) . .
C24 C23 C22 122.4(8) . .
C25 C24 C23 117.1(7) . .
C25 C24 C27 119.3(7) . .
C23 C24 C27 123.5(7) . .
C26 C25 C24 121.9(7) . .
C25 C26 C21 119.8(7) . .
C30 C27 C24 109.3(7) . .
C30 C27 C28 109.7(8) . .
C24 C27 C28 113.3(7) . .
C30 C27 C29 107.7(8) . .
C24 C27 C29 109.3(7) . .
C28 C27 C29 107.3(7) . .
C36 C31 C32 117.3(8) . .
C36 C31 S4 125.0(7) . .
C32 C31 S4 117.7(6) . .
C33 C32 C31 120.6(7) . .
C32 C33 C34 122.6(8) . .
C35 C34 C33 116.4(9) . .
C35 C34 C37 120.0(8) . .
C33 C34 C37 123.6(8) . .
C36 C35 C34 121.6(9) . .
C35 C36 C31 121.5(9) . .
C40 C37 C34 108.0(11) . .
C40 C37 C38 104.8(12) . .
C34 C37 C38 109.6(10) . .
C40 C37 C39 118.4(13) . .
C34 C37 C39 113.2(10) . .
C38 C37 C39 102.0(11) . .
C42 C41 C46 118.7(7) . .
C42 C41 S5 117.3(6) . .
C46 C41 S5 123.9(6) . .
C41 C42 C43 120.3(7) . .
C42 C43 C44 121.7(7) . .
C45 C44 C43 117.3(8) . .
C45 C44 C47 120.1(8) . .
C43 C44 C47 122.7(7) . .
C46 C45 C44 121.9(8) . .
C45 C46 C41 120.1(7) . .
C50 C47 C48 110.6(9) . .
C50 C47 C44 110.2(8) . .
C48 C47 C44 112.5(8) . .
C50 C47 C49 109.4(9) . .
C48 C47 C49 107.5(8) . .
C44 C47 C49 106.4(8) . .
C52 C51 C56 119.1(7) . .
C52 C51 S6 124.4(6) . .
C56 C51 S6 116.5(6) . .
C51 C52 C53 119.5(8) . .
C52 C53 C54 122.4(8) . .
C53 C54 C55 117.1(8) . .
C53 C54 C57 120.3(7) . .
C55 C54 C57 122.6(7) . .
C56 C55 C54 121.3(8) . .
C55 C56 C51 120.5(7) . .
C58 C57 C60 108.1(7) . .
C58 C57 C54 108.5(7) . .
C60 C57 C54 112.3(7) . .
C58 C57 C59 110.7(8) . .
C60 C57 C59 107.4(8) . .
C54 C57 C59 109.9(7) . .
C66' C61 C62 87.3(13) . .
C66' C61 C66 39.4(10) . .
C62 C61 C66 119.6(11) . .
C66' C61 C62' 114.7(13) . .
C62 C61 C62' 59.9(11) . .
C66 C61 C62' 110.0(11) . .
C66' C61 S7 125.5(12) . .
C62 C61 S7 119.1(10) . .
C66 C61 S7 116.0(8) . .
C62' C61 S7 119.8(9) . .
C61 C62 C63 118.7(14) . .
C61 C62 C62' 71.4(11) . .
C63 C62 C62' 84.7(14) . .
C61 C62 C66' 44.6(9) . .
C63 C62 C66' 85.9(12) . .
C62' C62 C66' 96.5(13) . .
C63' C62' C62 97.6(15) . .
C63' C62' C61 117.7(14) . .
C62 C62' C61 48.8(9) . .
C63' C62' C63 52.0(11) . .
C62 C62' C63 45.7(10) . .
C61 C62' C63 80.2(10) . .
C62' C63' C63 83.3(13) . .
C62' C63' C64 113.7(14) . .
C63 C63' C64 50.3(9) . .
C64 C63 C62 125.4(14) . .
C64 C63 C63' 68.1(11) . .
C62 C63 C63' 94.4(13) . .
C64 C63 C65' 41.9(9) . .
C62 C63 C65' 94.6(13) . .
C63' C63 C65' 96.7(13) . .
C64 C63 C62' 98.2(11) . .
C62 C63 C62' 49.7(10) . .
C63' C63 C62' 44.8(9) . .
C65' C63 C62' 99.9(12) . .
C65' C64 C63 83.7(14) . .
C65' C64 C65 42.0(11) . .
C63 C64 C65 111.7(12) . .
C65' C64 C67 127.9(14) . .
C63 C64 C67 124.7(11) . .
C65 C64 C67 121.8(10) . .
C65' C64 C63' 120.2(14) . .
C63 C64 C63' 61.6(10) . .
C65 C64 C63' 106.4(10) . .
C67 C64 C63' 111.8(10) . .
C65' C65 C66 96.9(17) . .
C65' C65 C64 48.4(14) . .
C66 C65 C64 120.5(13) . .
C65' C65 C66' 61.8(16) . .
C66 C65 C66' 35.1(9) . .
C64 C65 C66' 94.9(12) . .
C65 C65' C64 89.6(19) . .
C65 C65' C66' 79.8(17) . .
C64 C65' C66' 126.6(19) . .
C65 C65' C63 123(2) . .
C64 C65' C63 54.4(12) . .
C66' C65' C63 88.8(14) . .
C65 C65' C66 50.0(13) . .
C64 C65' C66 115.9(16) . .
C66' C65' C66 29.9(9) . .
C63 C65' C66 103.7(12) . .
C66' C66 C65 83.4(17) . .
C66' C66 C61 57.9(14) . .
C65 C66 C61 117.2(12) . .
C66' C66 C65' 50.4(15) . .
C65 C66 C65' 33.1(8) . .
C61 C66 C65' 92.4(10) . .
C66 C66' C61 82.7(17) . .
C66 C66' C65' 100(2) . .
C61 C66' C65' 126.2(18) . .
C66 C66' C65 61.4(15) . .
C61 C66' C65 118.3(16) . .
C65' C66' C65 38.4(10) . .
C66 C66' C62 122.2(19) . .
C61 C66' C62 48.1(10) . .
C65' C66' C62 90.5(14) . .
C65 C66' C62 111.9(14) . .
C68 C67 C69 109.5(9) . .
C68 C67 C64 111.3(9) . .
C69 C67 C64 109.5(9) . .
C68 C67 C70 109.2(9) . .
C69 C67 C70 107.4(8) . .
C64 C67 C70 109.9(8) . .
C76' C71 C72 88.8(13) . .
C76' C71 C72' 122.2(13) . .
C72 C71 C72' 55.7(10) . .
C76' C71 C76 41.8(11) . .
C72 C71 C76 113.7(11) . .
C72' C71 C76 108.3(10) . .
C76' C71 S8 118.1(11) . .
C72 C71 S8 125.9(8) . .
C72' C71 S8 119.7(8) . .
C76 C71 S8 117.3(8) . .
C72' C72 C73 97.4(14) . .
C72' C72 C71 65.7(10) . .
C73 C72 C71 122.8(13) . .
C72' C72 C76' 95.5(12) . .
C73 C72 C76' 91.6(13) . .
C71 C72 C76' 42.0(9) . .
C72' C72 C73' 48.3(10) . .
C73 C72 C73' 49.2(10) . .
C71 C72 C73' 97.3(10) . .
C76' C72 C73' 97.9(11) . .
C72 C72' C73' 85.2(14) . .
C72 C72' C71 58.6(10) . .
C73' C72' C71 117.2(14) . .
C72 C72' C73 42.1(10) . .
C73' C72' C73 43.3(10) . .
C71 C72' C73 85.5(10) . .
C74 C73 C72 123.6(16) . .
C74 C73 C73' 75.6(13) . .
C72 C73 C73' 82.8(14) . .
C74 C73 C75' 44.9(10) . .
C72 C73 C75' 88.3(13) . .
C73' C73 C75' 96.6(14) . .
C74 C73 C72' 100.5(12) . .
C72 C73 C72' 40.6(9) . .
C73' C73 C72' 42.3(10) . .
C75' C73 C72' 91.0(11) . .
C72' C73' C73 94.4(14) . .
C72' C73' C74 118.4(14) . .
C73 C73' C74 49.2(10) . .
C72' C73' C72 46.5(10) . .
C73 C73' C72 48.0(11) . .
C74 C73' C72 84.6(10) . .
C75' C74 C73 88.0(14) . .
C75' C74 C75 40.3(11) . .
C73 C74 C75 118.3(13) . .
C75' C74 C77 128.9(14) . .
C73 C74 C77 124.2(13) . .
C75 C74 C77 115.9(11) . .
C75' C74 C73' 109.2(14) . .
C73 C74 C73' 55.3(11) . .
C75 C74 C73' 103.8(11) . .
C77 C74 C73' 121.6(11) . .
C75' C75 C76 83.0(18) . .
C75' C75 C74 58.3(16) . .
C76 C75 C74 118.4(14) . .
C75' C75 C76' 49.3(17) . .
C76 C75 C76' 33.7(9) . .
C74 C75 C76' 94.7(12) . .
C75 C75' C74 81.4(18) . .
C75 C75' C76' 99(2) . .
C74 C75' C76' 132(2) . .
C75 C75' C76 61.1(16) . .
C74 C75' C76 118.7(17) . .
C76' C75' C76 38.3(11) . .
C75 C75' C73 117(2) . .
C74 C75' C73 47.0(10) . .
C76' C75' C73 94.2(16) . .
C76 C75' C73 109.5(14) . .
C76' C76 C75 94.7(18) . .
C76' C76 C71 54.5(15) . .
C75 C76 C71 119.8(13) . .
C76' C76 C75' 58.8(16) . .
C75 C76 C75' 35.9(10) . .
C71 C76 C75' 94.1(12) . .
C76 C76' C71 83.7(18) . .
C76 C76' C75' 83.0(19) . .
C71 C76' C75' 120.9(18) . .
C76 C76' C75 51.6(14) . .
C71 C76' C75 111.3(15) . .
C75' C76' C75 31.3(10) . .
C76 C76' C72 113.5(18) . .
C71 C76' C72 49.2(10) . .
C75' C76' C72 85.8(14) . .
C75 C76' C72 99.6(12) . .
C78 C77 C79 138.0(19) . .
C78 C77 C74 109.1(17) . .
C79 C77 C74 110.6(12) . .
C78 C77 C80 89.0(17) . .
C79 C77 C80 92.7(12) . .
C74 C77 C80 106.5(12) . .
C300 C200 C100 120(2) . .
C200 C300 C400 119(2) . .
C500 C400 C300 115(2) . .

loop_
_geom_bond_atom_site_label_1
_geom_bond_atom_site_label_2
_geom_bond_distance
_geom_bond_site_symmetry_2
Os1 C1O 1.879(7) .
Os1 C2O 1.895(8) .
Os1 S3 2.4180(18) .
Os1 S4 2.4195(17) .
Os1 S2 2.4667(17) .
Os1 S1 2.4829(17) .
Os2 C3O 1.860(7) .
Os2 C4O 1.898(8) .
Os2 S3 2.4229(17) .
Os2 S5 2.4256(16) .
Os2 S1 2.4512(19) .
Os2 S2 2.5019(17) .
Os3 C6O 1.874(8) .
Os3 C5O 1.910(8) .
Os3 S7 2.4183(19) .
Os3 S5 2.4229(17) .
Os3 S8 2.4568(19) .
Os3 S6 2.4977(17) .
Os4 C8O 1.873(8) .
Os4 C7O 1.880(8) .
Os4 S7 2.4188(19) .
Os4 S4 2.4276(18) 2_476
Os4 S8 2.4512(19) .
Os4 S6 2.4889(17) .
S1 C1 1.794(8) .
S3 C21 1.792(7) .
S4 C31 1.774(8) .
S4 Os4 2.4276(18) 2_476
S2 C11 1.802(8) .
S5 C41 1.781(8) .
S6 C51 1.805(8) .
S7 C61 1.783(10) .
S8 C71 1.802(9) .
O1O C1O 1.135(10) .
O2O C2O 1.139(10) .
O3O C3O 1.150(9) .
O4O C4O 1.140(10) .
O5O C5O 1.120(10) .
O6O C6O 1.161(10) .
O7O C7O 1.141(9) .
O8O C8O 1.169(11) .
C1 C6 1.387(11) .
C1 C2 1.399(13) .
C2 C3 1.372(13) .
C3 C4 1.408(13) .
C4 C5 1.398(13) .
C4 C7 1.528(14) .
C5 C6 1.358(12) .
C7 C10 1.493(18) .
C7 C8 1.526(19) .
C7 C9 1.590(18) .
C11 C16 1.378(11) .
C11 C12 1.395(12) .
C12 C13 1.367(13) .
C13 C14 1.404(12) .
C14 C15 1.398(13) .
C14 C17 1.548(13) .
C15 C16 1.387(13) .
C17 C18 1.526(14) .
C17 C20 1.539(14) .
C17 C19 1.543(15) .
C21 C22 1.382(11) .
C21 C26 1.403(11) .
C22 C23 1.396(11) .
C23 C24 1.393(12) .
C24 C25 1.389(11) .
C24 C27 1.525(11) .
C25 C26 1.373(11) .
C27 C30 1.522(14) .
C27 C28 1.533(13) .
C27 C29 1.560(14) .
C31 C36 1.396(13) .
C31 C32 1.397(11) .
C32 C33 1.377(13) .
C33 C34 1.397(13) .
C34 C35 1.392(14) .
C34 C37 1.528(15) .
C35 C36 1.381(15) .
C37 C40 1.51(2) .
C37 C38 1.55(2) .
C37 C39 1.55(2) .
C41 C42 1.380(11) .
C41 C46 1.413(11) .
C42 C43 1.382(12) .
C43 C44 1.405(12) .
C44 C45 1.384(12) .
C44 C47 1.543(13) .
C45 C46 1.377(13) .
C47 C50 1.504(15) .
C47 C48 1.524(15) .
C47 C49 1.570(15) .
C51 C52 1.384(11) .
C51 C56 1.402(11) .
C52 C53 1.386(13) .
C53 C54 1.391(12) .
C54 C55 1.398(11) .
C54 C57 1.543(12) .
C55 C56 1.376(12) .
C57 C58 1.527(14) .
C57 C60 1.527(12) .
C57 C59 1.544(14) .
C61 C66' 1.23(2) .
C61 C62 1.306(19) .
C61 C66 1.441(17) .
C61 C62' 1.65(2) .
C62 C63 1.41(2) .
C62 C62' 1.50(3) .
C62 C66' 1.75(2) .
C62' C63' 1.39(3) .
C62' C63 1.96(2) .
C63' C63 1.56(2) .
C63' C64 1.642(19) .
C63 C64 1.36(2) .
C63 C65' 1.67(2) .
C64 C65' 1.12(2) .
C64 C65 1.498(19) .
C64 C67 1.542(15) .
C65 C65' 1.00(2) .
C65 C66 1.41(2) .
C65 C66' 1.59(2) .
C65' C66' 1.42(3) .
C65' C66 1.82(2) .
C66 C66' 0.92(2) .
C67 C68 1.514(18) .
C67 C69 1.536(14) .
C67 C70 1.546(14) .
C71 C76' 1.22(2) .
C71 C72 1.381(17) .
C71 C72' 1.475(18) .
C71 C76 1.490(17) .
C72 C72' 1.34(2) .
C72 C73 1.38(2) .
C72 C76' 1.82(2) .
C72 C73' 1.84(2) .
C72' C73' 1.38(3) .
C72' C73 2.04(2) .
C73 C74 1.29(2) .
C73 C73' 1.40(3) .
C73 C75' 1.76(3) .
C73' C74 1.65(2) .
C74 C75' 1.25(2) .
C74 C75 1.446(19) .
C74 C77 1.530(18) .
C75 C75' 0.95(2) .
C75 C76 1.41(2) .
C75 C76' 1.80(3) .
C75' C76' 1.38(3) .
C75' C76 1.60(3) .
C76 C76' 1.00(2) .
C77 C78 1.42(3) .
C77 C79 1.50(2) .
C77 C80 1.73(2) .
C100 C200 1.42(3) .
C200 C300 1.40(3) .
C300 C400 1.58(3) .
C400 C500 1.44(4) .
